data_4324054
loop_
_publ_author_name
'Katrin K\"ohler'
'Herbert W. Roesky'
'Axel Herzog'
'Heinz Gornitzka'
'Alexander Steiner'
'Isabel Us\'on'

_publ_section_title
;
 Syntheses, Structures, and Reactivity of a Series of
 (Pentamethylcyclopentadienyl)molybdenum(V) and -tungsten(V) Imido
 Complexes
;
_journal_name_full 'Inorganic Chemistry'
_journal_page_first 1773
_journal_page_last 1777
_journal_paper_doi 10.1021/ic950919x
_journal_volume 35
_journal_year 1996
_chemical_formula_sum 'C16 H15 Cl3 F5 N W'
_chemical_formula_weight 606.49
_chemical_name_systematic
; 
 ? 
;
_space_group_IT_number 2
_symmetry_cell_setting triclinic
_symmetry_space_group_name_Hall '-P 1'
_symmetry_space_group_name_H-M 'P -1'
_atom_sites_solution_hydrogens geom
_atom_sites_solution_primary direct
_atom_sites_solution_secondary difmap
_audit_creation_method SHELXL
_cell_angle_alpha 77.376(15)
_cell_angle_beta 80.147(15)
_cell_angle_gamma 79.877(15)
_cell_formula_units_Z 2
_cell_length_a 7.3843(10)
_cell_length_b 11.529(2)
_cell_length_c 11.558(2)
_cell_measurement_temperature 153(2)
_cell_volume 936.2(3)
_computing_cell_refinement 'Siemens XSCANS'
_computing_data_collection 'Siemens XSCANS'
_computing_data_reduction 'Siemens SHELXTL'
_computing_molecular_graphics 'Siemens SHELXTL'
_computing_publication_material 'Siemens SHELXTL'
_computing_structure_refinement 'SHELXL-93 (Sheldrick, 1993)'
_computing_structure_solution 'SHELXS-86 (Sheldrick, 1990)'
_diffrn_ambient_temperature 153(2)
_diffrn_measurement_device 'Siemens P4'
_diffrn_measurement_method '\w scans'
_diffrn_radiation_monochromator graphite
_diffrn_radiation_source 'fine-focus sealed tube'
_diffrn_radiation_type MoKa
_diffrn_radiation_wavelength 0.71073
_diffrn_reflns_av_R_equivalents 0.0468
_diffrn_reflns_av_sigmaI/netI 0.0222
_diffrn_reflns_limit_h_max 3
_diffrn_reflns_limit_h_min -7
_diffrn_reflns_limit_k_max 13
_diffrn_reflns_limit_k_min -12
_diffrn_reflns_limit_l_max 12
_diffrn_reflns_limit_l_min -13
_diffrn_reflns_number 4718
_diffrn_reflns_theta_max 25.01
_diffrn_reflns_theta_min 2.82
_exptl_absorpt_coefficient_mu 6.645
_exptl_absorpt_correction_T_max 0.9922
_exptl_absorpt_correction_T_min 0.7167
_exptl_absorpt_correction_type empirical
_exptl_crystal_density_diffrn 2.151
_exptl_crystal_F_000 576
_exptl_crystal_size_max 0.70
_exptl_crystal_size_mid 0.25
_exptl_crystal_size_min 0.25
_refine_diff_density_max .717
_refine_diff_density_min -.814
_refine_diff_density_rms .103
_refine_ls_extinction_method none
_refine_ls_goodness_of_fit_all 1.063
_refine_ls_goodness_of_fit_obs 1.063
_refine_ls_matrix_type full
_refine_ls_number_parameters 240
_refine_ls_number_reflns 2548
_refine_ls_number_restraints 0
_refine_ls_restrained_S_all 1.063
_refine_ls_restrained_S_obs 1.063
_refine_ls_R_factor_all 0.0211
_refine_ls_R_factor_obs 0.0206
_refine_ls_shift/esd_max -0.001
_refine_ls_shift/esd_mean 0.000
_refine_ls_structure_factor_coef Fsqd
_refine_ls_weighting_details 'w=1/[s^2^(Fo^2^)+( 0.0342P)^2^+1.5661P] where P=(Fo^2^+2Fc^2^)/3'
_refine_ls_weighting_scheme calc
_refine_ls_wR_factor_all 0.0548
_refine_ls_wR_factor_obs 0.0542
_reflns_number_observed 2491
_reflns_number_total 2548
_reflns_observed_criterion >2sigma(I)
_cod_data_source_file ic950919x_5.cif
_cod_data_source_block k
_cod_depositor_comments
;
The following automatic conversions were performed:

'_refine_ls_weighting_scheme' value 'calc w=1/[s^2^(Fo^2^)+(
0.0342P)^2^+1.5661P] where P=(Fo^2^+2Fc^2^)/3' was changed to 'calc'.
New tag '_refine_ls_weighting_details' was created. The value of the
new tag was set to 'w=1/[s^2^(Fo^2^)+( 0.0342P)^2^+1.5661P] where
P=(Fo^2^+2Fc^2^)/3'.

Automatic conversion script
Id: cif_fix_values 3143 2015-03-26 13:38:13Z robertas 
;
_cod_database_code 4324054

loop_
_symmetry_equiv_pos_as_xyz
'x, y, z'
'-x, -y, -z'

loop_
_atom_site_aniso_label
_atom_site_aniso_U_11
_atom_site_aniso_U_22
_atom_site_aniso_U_33
_atom_site_aniso_U_23
_atom_site_aniso_U_13
_atom_site_aniso_U_12
W1 0.01123(13) 0.02362(14) 0.02213(13) -0.00305(9) -0.00403(8) -0.00024(9)
Cl1 0.0211(6) 0.0298(7) 0.0448(7) -0.0116(6) -0.0022(5) 0.0040(5)
Cl2 0.0266(7) 0.0250(7) 0.0427(7) -0.0025(5) -0.0052(5) -0.0047(5)
Cl3 0.0176(6) 0.0414(7) 0.0283(6) -0.0015(5) -0.0091(5) -0.0047(5)
N1 0.013(2) 0.028(2) 0.033(2) -0.008(2) -0.003(2) -0.001(2)
C1 0.020(3) 0.024(3) 0.021(2) -0.004(2) -0.007(2) -0.001(2)
C2 0.017(3) 0.029(3) 0.029(3) -0.008(2) -0.002(2) 0.001(2)
C3 0.027(3) 0.028(3) 0.026(3) -0.003(2) -0.013(2) 0.002(2)
C4 0.033(3) 0.026(3) 0.023(2) -0.003(2) -0.003(2) -0.004(2)
C5 0.013(3) 0.030(3) 0.034(3) -0.012(2) 0.002(2) -0.001(2)
C6 0.014(3) 0.027(3) 0.030(3) -0.005(2) -0.007(2) 0.002(2)
F2 0.014(2) 0.059(2) 0.034(2) -0.0056(14) -0.0064(12) -0.0006(13)
F3 0.032(2) 0.054(2) 0.031(2) -0.0014(14) -0.0162(13) 0.0015(14)
F4 0.042(2) 0.056(2) 0.0236(15) -0.0038(14) 0.0001(13) -0.007(2)
F5 0.024(2) 0.049(2) 0.035(2) -0.0097(14) 0.0046(13) -0.0078(14)
F6 0.0163(15) 0.053(2) 0.035(2) -0.0049(14) -0.0098(12) -0.0008(13)
C11 0.010(2) 0.025(3) 0.028(2) 0.001(2) 0.000(2) -0.003(2)
C12 0.008(2) 0.033(3) 0.031(3) -0.005(2) -0.003(2) 0.000(2)
C13 0.011(2) 0.027(3) 0.031(3) -0.005(2) -0.002(2) 0.004(2)
C14 0.011(2) 0.025(3) 0.026(2) 0.002(2) 0.003(2) -0.005(2)
C15 0.013(2) 0.025(3) 0.024(2) -0.004(2) -0.001(2) -0.002(2)
C21 0.021(3) 0.031(3) 0.040(3) -0.002(2) -0.009(2) -0.004(2)
C22 0.019(3) 0.037(3) 0.039(3) -0.010(2) -0.007(2) -0.003(2)
C23 0.015(2) 0.029(3) 0.038(3) 0.000(2) -0.003(2) 0.003(2)
C24 0.033(3) 0.031(3) 0.035(3) -0.006(2) 0.004(2) 0.001(2)
C25 0.022(3) 0.036(3) 0.028(3) -0.004(2) -0.003(2) -0.002(2)

loop_
_atom_site_label
_atom_site_type_symbol
_atom_site_fract_x
_atom_site_fract_y
_atom_site_fract_z
_atom_site_U_iso_or_equiv
_atom_site_thermal_displace_type
_atom_site_occupancy
_atom_site_calc_flag
_atom_site_refinement_flags
_atom_site_disorder_group
W1 W 0.09720(2) 0.790752(15) 0.304924(14) 0.01928(9) Uani 1 d . .
Cl1 Cl -0.0543(2) 0.99029(11) 0.32266(11) 0.0325(3) Uani 1 d . .
Cl2 Cl 0.0587(2) 0.58381(11) 0.32607(11) 0.0319(3) Uani 1 d . .
Cl3 Cl -0.1369(2) 0.81228(11) 0.17792(10) 0.0291(3) Uani 1 d . .
N1 N 0.0754(5) 0.7590(3) 0.4617(3) 0.0250(9) Uani 1 d . .
C1 C 0.0283(6) 0.7267(4) 0.5825(4) 0.0216(10) Uani 1 d . .
C2 C 0.1587(6) 0.6877(4) 0.6631(4) 0.0253(11) Uani 1 d . .
C3 C 0.1061(7) 0.6515(4) 0.7833(4) 0.0268(11) Uani 1 d . .
C4 C -0.0791(7) 0.6546(4) 0.8291(4) 0.0277(11) Uani 1 d . .
C5 C -0.2126(6) 0.6949(4) 0.7527(4) 0.0258(11) Uani 1 d . .
C6 C -0.1592(6) 0.7288(4) 0.6325(4) 0.0239(11) Uani 1 d . .
F2 F 0.3405(4) 0.6840(3) 0.6228(2) 0.0365(7) Uani 1 d . .
F3 F 0.2350(4) 0.6114(3) 0.8585(2) 0.0396(7) Uani 1 d . .
F4 F -0.1325(4) 0.6208(3) 0.9470(2) 0.0419(8) Uani 1 d . .
F5 F -0.3939(4) 0.6986(3) 0.7975(2) 0.0367(7) Uani 1 d . .
F6 F -0.2893(4) 0.7648(3) 0.5594(2) 0.0351(7) Uani 1 d . .
C11 C 0.3132(6) 0.9190(4) 0.1649(4) 0.0226(10) Uani 1 d . .
C12 C 0.3806(6) 0.8587(4) 0.2754(4) 0.0241(11) Uani 1 d . .
C13 C 0.4160(6) 0.7319(4) 0.2733(4) 0.0238(10) Uani 1 d . .
C14 C 0.3639(6) 0.7175(4) 0.1652(4) 0.0220(10) Uani 1 d . .
C15 C 0.2975(6) 0.8311(4) 0.0985(4) 0.0211(10) Uani 1 d . .
C21 C 0.2785(7) 1.0509(4) 0.1213(5) 0.0307(11) Uani 1 d . .
H21A H 0.3792(24) 1.0752(6) 0.0583(21) 0.046 Uiso 1 calc R .
H21B H 0.2734(45) 1.0920(4) 0.1878(8) 0.046 Uiso 1 calc R .
H21C H 0.1602(23) 1.0724(6) 0.0890(27) 0.046 Uiso 1 calc R .
C22 C 0.4298(7) 0.9201(5) 0.3652(5) 0.0312(11) Uani 1 d . .
H22A H 0.5510(22) 0.9472(27) 0.3364(14) 0.047 Uiso 1 calc R .
H22B H 0.4352(45) 0.8638(10) 0.4418(9) 0.047 Uiso 1 calc R .
H22C H 0.3352(25) 0.9895(18) 0.3759(22) 0.047 Uiso 1 calc R .
C23 C 0.5135(6) 0.6332(4) 0.3596(4) 0.0293(11) Uani 1 d . .
H23A H 0.5185(40) 0.6623(10) 0.4324(12) 0.044 Uiso 1 calc R .
H23B H 0.6401(16) 0.6089(20) 0.3223(11) 0.044 Uiso 1 calc R .
H23C H 0.4455(26) 0.5641(12) 0.3801(23) 0.044 Uiso 1 calc R .
C24 C 0.3921(8) 0.6023(5) 0.1193(5) 0.0350(13) Uani 1 d . .
H24A H 0.5014(29) 0.6006(15) 0.0579(23) 0.052 Uiso 1 calc R .
H24B H 0.2822(21) 0.5973(15) 0.0846(28) 0.052 Uiso 1 calc R .
H24C H 0.4109(48) 0.5339(5) 0.1855(8) 0.052 Uiso 1 calc R .
C25 C 0.2355(7) 0.8536(5) -0.0219(4) 0.0293(11) Uani 1 d . .
H25A H 0.1884(43) 0.9390(7) -0.0455(13) 0.044 Uiso 1 calc R .
H25B H 0.1367(32) 0.8057(23) -0.0185(8) 0.044 Uiso 1 calc R .
H25C H 0.3407(13) 0.8308(28) -0.0807(7) 0.044 Uiso 1 calc R .

loop_
_atom_type_symbol
_atom_type_description
_atom_type_scat_dispersion_real
_atom_type_scat_dispersion_imag
_atom_type_scat_source
C C .0033 .0016 'International Tables Vol C Tables 4.2.6.8 and 6.1.1.4'
H H .0000 .0000 'International Tables Vol C Tables 4.2.6.8 and 6.1.1.4'
N N .0061 .0033 'International Tables Vol C Tables 4.2.6.8 and 6.1.1.4'
F F .0171 .0103 'International Tables Vol C Tables 4.2.6.8 and 6.1.1.4'
Cl Cl .1484 .1585 'International Tables Vol C Tables 4.2.6.8 and 6.1.1.4'
W W -.8490 6.8722 'International Tables Vol C Tables 4.2.6.8 and 6.1.1.4'

loop_
_geom_angle_atom_site_label_1
_geom_angle_atom_site_label_2
_geom_angle_atom_site_label_3
_geom_angle
_geom_angle_site_symmetry_1
_geom_angle_site_symmetry_3
_geom_angle_publ_flag
N1 W1 C12 95.7(2) . . ?
N1 W1 C13 96.0(2) . . ?
C12 W1 C13 36.4(2) . . ?
N1 W1 Cl3 129.00(12) . . ?
C12 W1 Cl3 132.80(12) . . ?
C13 W1 Cl3 131.30(12) . . ?
N1 W1 Cl2 84.73(13) . . ?
C12 W1 Cl2 124.43(12) . . ?
C13 W1 Cl2 88.17(12) . . ?
Cl3 W1 Cl2 79.73(4) . . ?
N1 W1 Cl1 86.49(13) . . ?
C12 W1 Cl1 89.11(12) . . ?
C13 W1 Cl1 125.46(12) . . ?
Cl3 W1 Cl1 80.55(5) . . ?
Cl2 W1 Cl1 145.97(4) . . ?
N1 W1 C14 126.6(2) . . ?
C12 W1 C14 57.5(2) . . ?
C13 W1 C14 34.2(2) . . ?
Cl3 W1 C14 97.11(12) . . ?
Cl2 W1 C14 78.04(11) . . ?
Cl1 W1 C14 131.94(11) . . ?
N1 W1 C11 126.7(2) . . ?
C12 W1 C11 34.5(2) . . ?
C13 W1 C11 57.3(2) . . ?
Cl3 W1 C11 98.41(11) . . ?
Cl2 W1 C11 132.32(11) . . ?
Cl1 W1 C11 77.95(11) . . ?
C14 W1 C11 54.72(15) . . ?
N1 W1 C15 150.7(2) . . ?
C12 W1 C15 56.7(2) . . ?
C13 W1 C15 56.3(2) . . ?
Cl3 W1 C15 80.33(10) . . ?
Cl2 W1 C15 102.19(11) . . ?
Cl1 W1 C15 101.49(11) . . ?
C14 W1 C15 32.53(14) . . ?
C11 W1 C15 32.63(15) . . ?
C1 N1 W1 169.2(3) . . ?
N1 C1 C2 123.6(4) . . ?
N1 C1 C6 120.2(4) . . ?
C2 C1 C6 116.2(4) . . ?
F2 C2 C3 118.3(4) . . ?
F2 C2 C1 119.9(4) . . ?
C3 C2 C1 121.8(4) . . ?
F3 C3 C2 120.6(4) . . ?
F3 C3 C4 119.1(4) . . ?
C2 C3 C4 120.4(4) . . ?
F4 C4 C3 120.9(4) . . ?
F4 C4 C5 119.5(4) . . ?
C3 C4 C5 119.6(4) . . ?
F5 C5 C6 120.5(4) . . ?
F5 C5 C4 119.6(4) . . ?
C6 C5 C4 119.8(4) . . ?
F6 C6 C5 119.2(4) . . ?
F6 C6 C1 118.6(4) . . ?
C5 C6 C1 122.2(4) . . ?
C15 C11 C12 108.9(4) . . ?
C15 C11 C21 124.8(4) . . ?
C12 C11 C21 126.2(4) . . ?
C15 C11 W1 76.7(2) . . ?
C12 C11 W1 65.4(2) . . ?
C21 C11 W1 127.3(3) . . ?
C11 C12 C13 106.9(4) . . ?
C11 C12 C22 125.0(4) . . ?
C13 C12 C22 127.4(4) . . ?
C11 C12 W1 80.1(3) . . ?
C13 C12 W1 72.3(3) . . ?
C22 C12 W1 120.3(3) . . ?
C14 C13 C12 107.3(4) . . ?
C14 C13 C23 124.9(4) . . ?
C12 C13 C23 127.3(4) . . ?
C14 C13 W1 78.8(3) . . ?
C12 C13 W1 71.3(2) . . ?
C23 C13 W1 121.9(3) . . ?
C15 C14 C13 109.9(4) . . ?
C15 C14 C24 123.6(4) . . ?
C13 C14 C24 126.2(4) . . ?
C15 C14 W1 77.7(3) . . ?
C13 C14 W1 67.0(2) . . ?
C24 C14 W1 126.8(3) . . ?
C14 C15 C11 106.9(4) . . ?
C14 C15 C25 126.0(4) . . ?
C11 C15 C25 127.1(4) . . ?
C14 C15 W1 69.7(2) . . ?
C11 C15 W1 70.7(2) . . ?
C25 C15 W1 127.6(3) . . ?

loop_
_geom_bond_atom_site_label_1
_geom_bond_atom_site_label_2
_geom_bond_distance
_geom_bond_site_symmetry_2
_geom_bond_publ_flag
W1 N1 1.754(4) . ?
W1 C12 2.308(4) . ?
W1 C13 2.321(4) . ?
W1 Cl3 2.4004(12) . ?
W1 Cl2 2.4067(13) . ?
W1 Cl1 2.4101(13) . ?
W1 C14 2.474(4) . ?
W1 C11 2.500(4) . ?
W1 C15 2.578(4) . ?
N1 C1 1.364(6) . ?
C1 C2 1.404(7) . ?
C1 C6 1.404(7) . ?
C2 F2 1.340(5) . ?
C2 C3 1.368(7) . ?
C3 F3 1.353(5) . ?
C3 C4 1.376(7) . ?
C4 F4 1.342(5) . ?
C4 C5 1.388(7) . ?
C5 F5 1.347(5) . ?
C5 C6 1.366(7) . ?
C6 F6 1.339(5) . ?
C11 C15 1.428(7) . ?
C11 C12 1.439(7) . ?
C11 C21 1.484(7) . ?
C12 C13 1.444(7) . ?
C12 C22 1.500(7) . ?
C13 C14 1.419(7) . ?
C13 C23 1.506(7) . ?
C14 C15 1.418(6) . ?
C14 C24 1.505(7) . ?
C15 C25 1.495(6) . ?
